data_4087970
loop_
_publ_author_name
'Baba Haj, Samer'
'Dietz, Christina'
'Lutter, Michael'
'Jurkschat, Klaus'

_publ_section_title
;
 cyclo-Stannasiloxanes Containing both Oxygen Atoms and Methylene Moieties
 within the Ring and Formation of Related Organotin Oxo Clusters
;
_journal_issue 23
_journal_name_full Organometallics
_journal_page_first 5555
_journal_paper_doi 10.1021/acs.organomet.5b00768
_journal_volume 34
_journal_year 2015
_chemical_formula_moiety 'C28 H50 N2 O2 Si2 Sn2'
_chemical_formula_sum 'C28 H50 N2 O2 Si2 Sn2'
_chemical_formula_weight 740.26
_chemical_melting_point 143.5(10)
_chemical_name_common cyclo-[{Me2N(CH2)3}PhSnOMe2SiCH2]2
_space_group_crystal_system triclinic
_space_group_IT_number 2
_space_group_name_Hall '-P 1'
_space_group_name_H-M_alt 'P -1'
_atom_sites_solution_hydrogens geom
_audit_creation_method SHELXL-2014/7
_cell_angle_alpha 93.036(9)
_cell_angle_beta 97.894(11)
_cell_angle_gamma 102.579(9)
_cell_formula_units_Z 1
_cell_length_a 8.5925(11)
_cell_length_b 9.0370(7)
_cell_length_c 11.0256(15)
_cell_measurement_reflns_used 2267
_cell_measurement_temperature 173(2)
_cell_measurement_theta_max 29.7950
_cell_measurement_theta_min 3.6950
_cell_volume 824.63(17)
_computing_cell_refinement 'CrysAlisPro, Oxford Diffraction Ltd., Version 1.171.33.55''
_computing_data_collection 'CrysAlisPro, Oxford Diffraction Ltd., Version 1.171.33.55''
_computing_data_reduction 'CrysAlisPro, Oxford Diffraction Ltd., Version 1.171.33.55''
_computing_molecular_graphics 'SHELXL-2014/7 (Sheldrick, 2014)'
_computing_publication_material 'enCIFer Version 1.5'
_computing_structure_refinement 'SHELXL-2014/7 (Sheldrick, 2014)'
_computing_structure_solution 'SHELXL-2014/7 (Sheldrick, 2014)'
_diffrn_ambient_temperature 173(2)
_diffrn_measured_fraction_theta_full 1.000
_diffrn_measured_fraction_theta_max 1.000
_diffrn_measurement_device 'XcaliburS CCD Diffractometer'
_diffrn_measurement_method '\w und \y scan'
_diffrn_radiation_type MoK\a
_diffrn_radiation_wavelength 0.71073
_diffrn_reflns_av_unetI/netI 0.0361
_diffrn_reflns_Laue_measured_fraction_full 1.000
_diffrn_reflns_Laue_measured_fraction_max 1.000
_diffrn_reflns_limit_h_max 10
_diffrn_reflns_limit_h_min -10
_diffrn_reflns_limit_k_max 10
_diffrn_reflns_limit_k_min -10
_diffrn_reflns_limit_l_max 13
_diffrn_reflns_limit_l_min -13
_diffrn_reflns_number 4842
_diffrn_reflns_point_group_measured_fraction_full 1.000
_diffrn_reflns_point_group_measured_fraction_max 1.000
_diffrn_reflns_theta_full 25.242
_diffrn_reflns_theta_max 25.498
_diffrn_reflns_theta_min 2.318
_exptl_absorpt_coefficient_mu 1.613
_exptl_absorpt_correction_T_max 1.00000
_exptl_absorpt_correction_T_min 0.95956
_exptl_absorpt_correction_type multi-scan
_exptl_absorpt_process_details
;
CrysAlisPro, Agilent Technologies,
Version 1.171.36.28 (release 01-02-2013 CrysAlis171 .NET)
(compiled Feb  1 2013,16:14:44)
Empirical absorption correction using spherical harmonics,
 implemented in SCALE3 ABSPACK scaling algorithm.
;
_exptl_crystal_colour colourless
_exptl_crystal_density_diffrn 1.491
_exptl_crystal_description plate
_exptl_crystal_F_000 376
_exptl_crystal_size_max 0.420
_exptl_crystal_size_mid 0.250
_exptl_crystal_size_min 0.050
_refine_diff_density_max 0.955
_refine_diff_density_min -1.393
_refine_diff_density_rms 0.150
_refine_ls_extinction_method none
_refine_ls_goodness_of_fit_ref 1.111
_refine_ls_hydrogen_treatment constr
_refine_ls_matrix_type full
_refine_ls_number_parameters 168
_refine_ls_number_reflns 4842
_refine_ls_number_restraints 0
_refine_ls_restrained_S_all 1.111
_refine_ls_R_factor_all 0.0382
_refine_ls_R_factor_gt 0.0327
_refine_ls_shift/su_max 0.000
_refine_ls_shift/su_mean 0.000
_refine_ls_structure_factor_coef Fsqd
_refine_ls_weighting_details 'w=1/[\s^2^(Fo^2^)+(0.0350P)^2^+2.8757P] where P=(Fo^2^+2Fc^2^)/3'
_refine_ls_weighting_scheme calc
_refine_ls_wR_factor_gt 0.0870
_refine_ls_wR_factor_ref 0.0911
_reflns_Friedel_coverage 0.000
_reflns_number_gt 4449
_reflns_number_total 4842
_reflns_threshold_expression 'I > 2\s(I)'
_cod_data_source_file om5b00768_si_002.cif
_cod_data_source_block comp7
_cod_depositor_comments
;
The following automatic conversions were performed:

data item '_chemical_melting_point' value '142.5-144.5' was changed
to '143.5(10)' -- the average value was taken and precision was
estimated.

Automatic conversion script
Id: cif_fix_values 6909 2019-04-08 15:41:33Z antanas 
;
_cod_database_code 4087970
_shelx_shelxl_version_number 2014/7
_shelx_space_group_comment
;
The symmetry employed for this shelxl refinement is uniquely defined
by the following loop, which should always be used as a source of
symmetry information in preference to the above space-group names.
They are only intended as comments.
;
_shelx_estimated_absorpt_t_min 0.551
_shelx_estimated_absorpt_t_max 0.924

loop_
_space_group_symop_operation_xyz
'x, y, z'
'-x, -y, -z'

loop_
_atom_site_label
_atom_site_type_symbol
_atom_site_fract_x
_atom_site_fract_y
_atom_site_fract_z
_atom_site_U_iso_or_equiv
_atom_site_adp_type
_atom_site_occupancy
_atom_site_site_symmetry_order
_atom_site_calc_flag
_atom_site_refinement_flags_posn
_atom_site_refinement_flags_adp
Sn1 Sn 0.36735(5) 0.36381(5) 0.67902(4) 0.01537(12) Uani 1 1 d . .
Si1 Si 0.55626(19) 0.71537(19) 0.60820(15) 0.0167(4) Uani 1 1 d . .
O1 O 0.5378(5) 0.5440(5) 0.6473(4) 0.0193(9) Uani 1 1 d . .
C1 C 0.7052(7) 0.7541(7) 0.4998(6) 0.0202(13) Uani 1 1 d . .
H1A H 0.8060 0.7276 0.5373 0.024 Uiso 1 1 calc R U
H1B H 0.7307 0.8647 0.4904 0.024 Uiso 1 1 calc R U
C2 C 0.6337(8) 0.8519(8) 0.7483(6) 0.0263(15) Uani 1 1 d . .
H2A H 0.7333 0.8305 0.7907 0.039 Uiso 1 1 calc R U
H2B H 0.5525 0.8404 0.8035 0.039 Uiso 1 1 calc R U
H2C H 0.6558 0.9562 0.7239 0.039 Uiso 1 1 calc R U
C3 C 0.3615(7) 0.7548(8) 0.5343(6) 0.0244(14) Uani 1 1 d . .
H3A H 0.3172 0.6830 0.4617 0.037 Uiso 1 1 calc R U
H3B H 0.3808 0.8590 0.5096 0.037 Uiso 1 1 calc R U
H3C H 0.2846 0.7430 0.5930 0.037 Uiso 1 1 calc R U
C11 C 0.5315(8) 0.2842(8) 0.8101(6) 0.0247(15) Uani 1 1 d . .
H11A H 0.6033 0.2376 0.7649 0.030 Uiso 1 1 calc R U
H11B H 0.6000 0.3732 0.8627 0.030 Uiso 1 1 calc R U
C12 C 0.4548(9) 0.1694(8) 0.8927(7) 0.0376(18) Uani 1 1 d . .
H12A H 0.4186 0.2239 0.9599 0.045 Uiso 1 1 calc R U
H12B H 0.5369 0.1170 0.9304 0.045 Uiso 1 1 calc R U
C13 C 0.3116(9) 0.0512(8) 0.8237(7) 0.0374(18) Uani 1 1 d . .
H13A H 0.3477 -0.0034 0.7564 0.045 Uiso 1 1 calc R U
H13B H 0.2710 -0.0242 0.8805 0.045 Uiso 1 1 calc R U
N14 N 0.1806(7) 0.1196(6) 0.7721(5) 0.0270(13) Uani 1 1 d . .
C15 C 0.0948(11) 0.1646(10) 0.8686(8) 0.048(2) Uani 1 1 d . .
H15A H 0.1685 0.2434 0.9264 0.072 Uiso 1 1 calc R U
H15B H 0.0547 0.0759 0.9123 0.072 Uiso 1 1 calc R U
H15C H 0.0038 0.2046 0.8315 0.072 Uiso 1 1 calc R U
C16 C 0.0652(8) 0.0086(8) 0.6826(8) 0.0359(16) Uani 1 1 d . .
H16A H 0.1209 -0.0233 0.6174 0.054 Uiso 1 1 calc R U
H16B H -0.0213 0.0552 0.6466 0.054 Uiso 1 1 calc R U
H16C H 0.0190 -0.0803 0.7239 0.054 Uiso 1 1 calc R U
C21 C 0.2011(7) 0.4801(7) 0.7466(6) 0.0188(13) Uani 1 1 d . .
C22 C 0.2441(7) 0.5672(7) 0.8581(6) 0.0225(14) Uani 1 1 d . .
H22A H 0.3507 0.5814 0.9009 0.027 Uiso 1 1 calc R U
C23 C 0.1343(8) 0.6340(8) 0.9085(6) 0.0281(15) Uani 1 1 d . .
H23A H 0.1650 0.6924 0.9857 0.034 Uiso 1 1 calc R U
C24 C -0.0198(8) 0.6150(8) 0.8456(7) 0.0299(16) Uani 1 1 d . .
H24A H -0.0957 0.6600 0.8801 0.036 Uiso 1 1 calc R U
C25 C -0.0649(8) 0.5314(8) 0.7332(7) 0.0275(15) Uani 1 1 d . .
H25A H -0.1708 0.5203 0.6898 0.033 Uiso 1 1 calc R U
C26 C 0.0452(7) 0.4633(7) 0.6836(6) 0.0240(13) Uani 1 1 d . .
H26A H 0.0141 0.4051 0.6063 0.029 Uiso 1 1 calc R U

loop_
_atom_site_aniso_label
_atom_site_aniso_U_11
_atom_site_aniso_U_22
_atom_site_aniso_U_33
_atom_site_aniso_U_23
_atom_site_aniso_U_13
_atom_site_aniso_U_12
Sn1 0.01371(18) 0.0169(2) 0.01560(19) 0.00184(18) 0.00341(17) 0.00295(13)
Si1 0.0140(8) 0.0171(9) 0.0183(9) 0.0008(7) 0.0032(7) 0.0018(6)
O1 0.015(2) 0.019(2) 0.025(3) 0.0066(18) 0.0060(17) 0.0029(16)
C1 0.019(3) 0.019(3) 0.019(3) 0.001(3) 0.001(2) -0.002(2)
C2 0.027(3) 0.028(4) 0.022(4) -0.001(3) 0.002(3) 0.002(3)
C3 0.023(3) 0.023(3) 0.028(4) -0.003(3) -0.001(3) 0.011(3)
C11 0.027(3) 0.027(4) 0.019(3) 0.008(3) 0.000(3) 0.004(3)
C12 0.042(4) 0.033(4) 0.031(4) 0.011(3) -0.006(3) -0.003(3)
C13 0.043(4) 0.030(4) 0.036(4) 0.014(3) 0.001(3) 0.004(3)
N14 0.027(3) 0.023(3) 0.029(3) 0.001(3) 0.005(3) 0.001(2)
C15 0.069(6) 0.042(5) 0.041(5) 0.011(4) 0.038(5) 0.009(4)
C16 0.029(4) 0.039(4) 0.035(4) 0.007(4) 0.010(4) -0.006(3)
C21 0.016(3) 0.019(3) 0.022(3) 0.004(3) 0.006(3) 0.004(2)
C22 0.021(3) 0.023(4) 0.023(3) -0.001(3) 0.003(3) 0.005(3)
C23 0.036(4) 0.025(4) 0.024(4) -0.006(3) 0.008(3) 0.009(3)
C24 0.030(4) 0.031(4) 0.036(4) 0.006(3) 0.016(3) 0.016(3)
C25 0.014(3) 0.034(4) 0.037(4) 0.009(3) 0.005(3) 0.009(3)
C26 0.021(3) 0.026(3) 0.023(3) -0.004(3) -0.001(3) 0.005(3)

loop_
_atom_type_symbol
_atom_type_description
_atom_type_scat_dispersion_real
_atom_type_scat_dispersion_imag
_atom_type_scat_source
C C 0.0033 0.0016 'International Tables Vol C Tables 4.2.6.8 and 6.1.1.4'
H H 0.0000 0.0000 'International Tables Vol C Tables 4.2.6.8 and 6.1.1.4'
N N 0.0061 0.0033 'International Tables Vol C Tables 4.2.6.8 and 6.1.1.4'
O O 0.0106 0.0060 'International Tables Vol C Tables 4.2.6.8 and 6.1.1.4'
Si Si 0.0817 0.0704 'International Tables Vol C Tables 4.2.6.8 and 6.1.1.4'
Sn Sn -0.6537 1.4246 'International Tables Vol C Tables 4.2.6.8 and 6.1.1.4'

loop_
_geom_angle_atom_site_label_1
_geom_angle_atom_site_label_2
_geom_angle_atom_site_label_3
_geom_angle
_geom_angle_site_symmetry_1
_geom_angle_site_symmetry_3
O1 Sn1 C21 99.8(2) . .
O1 Sn1 C1 101.8(2) . 2_666
C21 Sn1 C1 116.8(2) . 2_666
O1 Sn1 C11 93.2(2) . .
C21 Sn1 C11 118.1(3) . .
C1 Sn1 C11 119.0(3) 2_666 .
O1 Sn1 N14 166.94(17) . .
C21 Sn1 N14 82.1(2) . .
C1 Sn1 N14 88.7(2) 2_666 .
C11 Sn1 N14 74.7(2) . .
O1 Si1 C1 110.0(3) . .
O1 Si1 C3 113.1(3) . .
C1 Si1 C3 108.6(3) . .
O1 Si1 C2 109.2(3) . .
C1 Si1 C2 107.9(3) . .
C3 Si1 C2 107.9(3) . .
Si1 O1 Sn1 140.7(2) . .
Si1 C1 Sn1 116.0(3) . 2_666
Si1 C1 H1A 108.3 . .
Sn1 C1 H1A 108.3 2_666 .
Si1 C1 H1B 108.3 . .
Sn1 C1 H1B 108.3 2_666 .
H1A C1 H1B 107.4 . .
Si1 C2 H2A 109.5 . .
Si1 C2 H2B 109.5 . .
H2A C2 H2B 109.5 . .
Si1 C2 H2C 109.5 . .
H2A C2 H2C 109.5 . .
H2B C2 H2C 109.5 . .
Si1 C3 H3A 109.5 . .
Si1 C3 H3B 109.5 . .
H3A C3 H3B 109.5 . .
Si1 C3 H3C 109.5 . .
H3A C3 H3C 109.5 . .
H3B C3 H3C 109.5 . .
C12 C11 Sn1 115.8(5) . .
C12 C11 H11A 108.3 . .
Sn1 C11 H11A 108.3 . .
C12 C11 H11B 108.3 . .
Sn1 C11 H11B 108.3 . .
H11A C11 H11B 107.4 . .
C11 C12 C13 112.6(6) . .
C11 C12 H12A 109.1 . .
C13 C12 H12A 109.1 . .
C11 C12 H12B 109.1 . .
C13 C12 H12B 109.1 . .
H12A C12 H12B 107.8 . .
N14 C13 C12 112.2(6) . .
N14 C13 H13A 109.2 . .
C12 C13 H13A 109.2 . .
N14 C13 H13B 109.2 . .
C12 C13 H13B 109.2 . .
H13A C13 H13B 107.9 . .
C13 N14 C15 110.8(6) . .
C13 N14 C16 109.5(6) . .
C15 N14 C16 108.4(6) . .
C13 N14 Sn1 97.6(4) . .
C15 N14 Sn1 113.4(4) . .
C16 N14 Sn1 116.7(4) . .
N14 C15 H15A 109.5 . .
N14 C15 H15B 109.5 . .
H15A C15 H15B 109.5 . .
N14 C15 H15C 109.5 . .
H15A C15 H15C 109.5 . .
H15B C15 H15C 109.5 . .
N14 C16 H16A 109.5 . .
N14 C16 H16B 109.5 . .
H16A C16 H16B 109.5 . .
N14 C16 H16C 109.5 . .
H16A C16 H16C 109.5 . .
H16B C16 H16C 109.5 . .
C22 C21 C26 118.7(6) . .
C22 C21 Sn1 120.1(4) . .
C26 C21 Sn1 121.1(5) . .
C21 C22 C23 121.2(6) . .
C21 C22 H22A 119.4 . .
C23 C22 H22A 119.4 . .
C24 C23 C22 119.4(6) . .
C24 C23 H23A 120.3 . .
C22 C23 H23A 120.3 . .
C23 C24 C25 120.7(6) . .
C23 C24 H24A 119.7 . .
C25 C24 H24A 119.7 . .
C24 C25 C26 119.7(6) . .
C24 C25 H25A 120.1 . .
C26 C25 H25A 120.1 . .
C21 C26 C25 120.3(6) . .
C21 C26 H26A 119.8 . .
C25 C26 H26A 119.8 . .

loop_
_geom_bond_atom_site_label_1
_geom_bond_atom_site_label_2
_geom_bond_distance
_geom_bond_site_symmetry_2
Sn1 O1 2.020(4) .
Sn1 C21 2.136(6) .
Sn1 C1 2.136(6) 2_666
Sn1 C11 2.141(6) .
Sn1 N14 2.766(6) .
Si1 O1 1.610(4) .
Si1 C1 1.860(6) .
Si1 C3 1.873(6) .
Si1 C2 1.873(7) .
C1 Sn1 2.136(6) 2_666
C1 H1A 0.9900 .
C1 H1B 0.9900 .
C2 H2A 0.9800 .
C2 H2B 0.9800 .
C2 H2C 0.9800 .
C3 H3A 0.9800 .
C3 H3B 0.9800 .
C3 H3C 0.9800 .
C11 C12 1.520(9) .
C11 H11A 0.9900 .
C11 H11B 0.9900 .
C12 C13 1.522(10) .
C12 H12A 0.9900 .
C12 H12B 0.9900 .
C13 N14 1.463(9) .
C13 H13A 0.9900 .
C13 H13B 0.9900 .
N14 C15 1.462(8) .
N14 C16 1.469(9) .
C15 H15A 0.9800 .
C15 H15B 0.9800 .
C15 H15C 0.9800 .
C16 H16A 0.9800 .
C16 H16B 0.9800 .
C16 H16C 0.9800 .
C21 C22 1.383(9) .
C21 C26 1.395(8) .
C22 C23 1.385(9) .
C22 H22A 0.9500 .
C23 C24 1.379(10) .
C23 H23A 0.9500 .
C24 C25 1.377(10) .
C24 H24A 0.9500 .
C25 C26 1.390(9) .
C25 H25A 0.9500 .
C26 H26A 0.9500 .

loop_
_geom_torsion_atom_site_label_1
_geom_torsion_atom_site_label_2
_geom_torsion_atom_site_label_3
_geom_torsion_atom_site_label_4
_geom_torsion
_geom_torsion_site_symmetry_4
C1 Si1 O1 Sn1 -139.9(4) .
C3 Si1 O1 Sn1 -18.3(5) .
C2 Si1 O1 Sn1 101.8(4) .
O1 Si1 C1 Sn1 69.3(4) 2_666
C3 Si1 C1 Sn1 -54.9(4) 2_666
C2 Si1 C1 Sn1 -171.7(3) 2_666
Sn1 C11 C12 C13 41.4(8) .
C11 C12 C13 N14 -62.5(9) .
C12 C13 N14 C15 -74.4(8) .
C12 C13 N14 C16 166.1(6) .
C12 C13 N14 Sn1 44.2(6) .
C26 C21 C22 C23 1.5(10) .
Sn1 C21 C22 C23 -174.9(5) .
C21 C22 C23 C24 -0.8(10) .
C22 C23 C24 C25 -0.5(11) .
C23 C24 C25 C26 1.1(11) .
C22 C21 C26 C25 -0.9(9) .
Sn1 C21 C26 C25 175.5(5) .
C24 C25 C26 C21 -0.4(10) .
